data_2012925
loop_
_publ_author_name
'Geller, Jordan'
'Wharf, Ivor'
'B\'elanger-Gari\'epy, Francine'
'Lebuis, Anne-Marie'
'Butler,  Ian S.'
'Gilson, Denis F. R.'

_publ_section_title
;
 Chlorotris(2,4,6-trimethylphenyl)tin(IV) and its ethanol hemisolvate
;
_journal_issue 9
_journal_name_full 'Acta Crystallographica Section C'
_journal_page_first m466
_journal_page_last m468
_journal_paper_doi 10.1107/S0108270102012362
_journal_volume 58
_journal_year 2002
_chemical_formula_iupac '[Sn Cl (C9 H11)3]'
_chemical_formula_moiety 'C27 H33 Cl Sn'
_chemical_formula_structural '[Sn Cl (C9 H11)3]'
_chemical_formula_sum 'C27 H33 Cl Sn'
_chemical_formula_weight 511.674
_chemical_name_systematic
;
Chlorotris(2,4,6-trimethylphenyl)tin(IV)
;
_space_group_IT_number 14
_symmetry_cell_setting monoclinic
_symmetry_space_group_name_Hall '-P 2yn'
_symmetry_space_group_name_H-M 'P 1 21/n 1'
_atom_sites_solution_hydrogens geom
_atom_sites_solution_primary direct
_atom_sites_solution_secondary difmap
_audit_creation_method 'SHELXL96 (Sheldrick, 1996)'
_cell_angle_alpha 90
_cell_angle_beta 93.2700(10)
_cell_angle_gamma 90
_cell_formula_units_Z 12
_cell_length_a 8.23370(10)
_cell_length_b 30.7435(3)
_cell_length_c 30.3142(2)
_cell_measurement_reflns_used 39847
_cell_measurement_temperature 293(2)
_cell_measurement_theta_max 72.93
_cell_measurement_theta_min 2.88
_cell_volume 7661.02(13)
_computing_cell_refinement 'SAINT (Bruker, 1999)'
_computing_data_collection 'SMART (Bruker, 1999)'
_computing_data_reduction SAINT
_computing_molecular_graphics 'SHELXTL (Bruker, 1997)'
_computing_publication_material SHELXL96
_computing_structure_refinement 'SHELXL96 (Sheldrick, 1996b)'
_computing_structure_solution 'SHELXS97 (Sheldrick, 1997)'
_diffrn_ambient_temperature 293(2)
_diffrn_detector_area_resol_mean 5.5
_diffrn_measured_fraction_theta_full 0.975
_diffrn_measured_fraction_theta_max 0.975
_diffrn_measurement_device_type 'Bruker Platform with SMART 2K CCD area-detector'
_diffrn_measurement_method \w
_diffrn_radiation_monochromator graphite
_diffrn_radiation_source 'normal-focus xray tube'
_diffrn_radiation_type 'Cu K\a'
_diffrn_radiation_wavelength 1.54178
_diffrn_reflns_av_R_equivalents 0.072
_diffrn_reflns_av_sigmaI/netI 0.057
_diffrn_reflns_limit_h_max 7
_diffrn_reflns_limit_h_min -9
_diffrn_reflns_limit_k_max 38
_diffrn_reflns_limit_k_min -38
_diffrn_reflns_limit_l_max 37
_diffrn_reflns_limit_l_min -37
_diffrn_reflns_number 92036
_diffrn_reflns_theta_full 72.95
_diffrn_reflns_theta_max 72.95
_diffrn_reflns_theta_min 2.05
_diffrn_standards_decay_% 0.1
_diffrn_standards_number 591
_exptl_absorpt_coefficient_mu 8.974
_exptl_absorpt_correction_T_max 0.860
_exptl_absorpt_correction_T_min 0.560
_exptl_absorpt_correction_type multi-scan
_exptl_absorpt_process_details '(SADABS; Sheldrick, 1996a)'
_exptl_crystal_colour colourless
_exptl_crystal_density_diffrn 1.331
_exptl_crystal_density_meas ?
_exptl_crystal_density_method none
_exptl_crystal_description needle
_exptl_crystal_F_000 3144.0
_exptl_crystal_size_max 0.64
_exptl_crystal_size_mid 0.05
_exptl_crystal_size_min 0.02
_refine_diff_density_max 0.91
_refine_diff_density_min -0.51
_refine_ls_extinction_method none
_refine_ls_goodness_of_fit_all 0.939
_refine_ls_goodness_of_fit_ref 1.053
_refine_ls_hydrogen_treatment constr
_refine_ls_matrix_type full
_refine_ls_number_parameters 811
_refine_ls_number_reflns 14917
_refine_ls_number_restraints 0
_refine_ls_restrained_S_all 0.939
_refine_ls_restrained_S_obs 1.053
_refine_ls_R_factor_all 0.080
_refine_ls_R_factor_gt 0.049
_refine_ls_shift/su_max 0.006
_refine_ls_shift/su_mean 0.000
_refine_ls_structure_factor_coef Fsqd
_refine_ls_weighting_details 'w = 1/[\s^2^(Fo^2^)+(0.0558P)^2^] where P=(Fo^2^+2Fc^2^)/3'
_refine_ls_weighting_scheme calc
_refine_ls_wR_factor_all 0.111
_refine_ls_wR_factor_ref 0.101
_reflns_number_gt 10064
_reflns_number_total 14917
_reflns_threshold_expression I>2\s(I)
_cod_data_source_file fg1654.cif
_cod_data_source_block I
_cod_depositor_comments
;
The following automatic conversions were performed:
'_symmetry_cell_setting' value 'Monoclinic' changed to 'monoclinic'
according to '/home/saulius/struct/CIF-dictionaries/cif_core.dic'
dictionary named 'cif_core.dic' version 2.4.1 from 2010-06-29.

Automatic conversion script
Id: cif_fix_enum 1527 2010-12-29 10:47:43Z saulius 

The following automatic conversions were performed:

'_symmetry_cell_setting' value 'Monoclinic' changed to 'monoclinic'
according to /home/saulius/struct/CIF-dictionaries/cif_core.dic
dictionary named 'cif_core.dic' version 2.4.1 from 2010-06-29.

Automatic conversion script
Id: cif_fix_values 1715 2011-07-08 13:25:40Z adriana 

The following automatic conversions were performed:

'_exptl_crystal_density_meas' value 'not measured' was changed to '?'
- the value is perceived as not measured.

Automatic conversion script
Id: cif_fix_values 3008 2015-01-20 13:52:24Z robertas 
;
_cod_original_sg_symbol_H-M 'P 21/n'
_cod_database_code 2012925
_cod_database_fobs_code 2012925

loop_
_symmetry_equiv_pos_as_xyz
'x, y, z'
'-x+1/2, y+1/2, -z+1/2'
'-x, -y, -z'
'x-1/2, -y-1/2, z-1/2'

loop_
_atom_site_label
_atom_site_fract_x
_atom_site_fract_y
_atom_site_fract_z
_atom_site_U_iso_or_equiv
_atom_site_adp_type
_atom_site_calc_flag
_atom_site_refinement_flags
_atom_site_occupancy
_atom_site_disorder_group
_atom_site_type_symbol
Sn1 0.21562(4) 0.161877(10) 0.902503(10) 0.04779(9) Uani d . 1 . Sn
Cl1 0.02552(17) 0.19358(5) 0.84934(5) 0.0789(4) Uani d . 1 . Cl
C111 0.3501(5) 0.11604(15) 0.86503(16) 0.0522(12) Uani d . 1 . C
C112 0.4105(6) 0.12904(16) 0.82496(17) 0.0589(13) Uani d . 1 . C
C113 0.4924(6) 0.09872(18) 0.80027(17) 0.0687(15) Uani d . 1 . C
H113 0.5306 0.1073 0.7733 0.082 Uiso calc R 1 . H
C114 0.5189(6) 0.05686(19) 0.81420(18) 0.0669(14) Uani d . 1 . C
C115 0.4638(6) 0.04524(16) 0.85494(18) 0.0613(13) Uani d . 1 . C
H115 0.4833 0.0172 0.8655 0.074 Uiso calc R 1 . H
C116 0.3807(5) 0.07406(15) 0.88028(16) 0.0510(12) Uani d . 1 . C
C117 0.3951(7) 0.17486(17) 0.80751(19) 0.0893(19) Uani d . 1 . C
H11A 0.3041 0.1766 0.7863 0.134 Uiso calc R 1 . H
H11B 0.4928 0.1827 0.7936 0.134 Uiso calc R 1 . H
H11C 0.3786 0.1945 0.8315 0.134 Uiso calc R 1 . H
C118 0.6090(8) 0.0244(2) 0.7870(2) 0.104(2) Uani d . 1 . C
H11D 0.6296 0.0370 0.7589 0.156 Uiso calc R 1 . H
H11E 0.5441 -0.0014 0.7826 0.156 Uiso calc R 1 . H
H11F 0.7105 0.0169 0.8024 0.156 Uiso calc R 1 . H
C119 0.3316(7) 0.05825(17) 0.92478(17) 0.0769(16) Uani d . 1 . C
H11G 0.2175 0.0515 0.9231 0.115 Uiso calc R 1 . H
H11H 0.3533 0.0805 0.9465 0.115 Uiso calc R 1 . H
H11I 0.3926 0.0326 0.9330 0.115 Uiso calc R 1 . H
C121 0.0551(5) 0.13071(14) 0.94722(16) 0.0467(11) Uani d . 1 . C
C122 -0.0707(6) 0.10491(15) 0.92887(17) 0.0543(12) Uani d . 1 . C
C123 -0.1821(6) 0.08796(16) 0.9576(2) 0.0702(16) Uani d . 1 . C
H123 -0.2665 0.0707 0.9458 0.084 Uiso calc R 1 . H
C124 -0.1726(7) 0.09565(19) 1.0020(2) 0.0761(17) Uani d . 1 . C
C125 -0.0417(7) 0.11998(17) 1.01912(19) 0.0712(15) Uani d . 1 . C
H125 -0.0302 0.1247 1.0494 0.085 Uiso calc R 1 . H
C126 0.0724(6) 0.13741(15) 0.99229(17) 0.0545(12) Uani d . 1 . C
C127 -0.0925(7) 0.09281(18) 0.88108(18) 0.0804(17) Uani d . 1 . C
H12A -0.1615 0.1138 0.8659 0.121 Uiso calc R 1 . H
H12B -0.1416 0.0645 0.8784 0.121 Uiso calc R 1 . H
H12C 0.0115 0.0923 0.8683 0.121 Uiso calc R 1 . H
C128 -0.3009(8) 0.0782(2) 1.0311(2) 0.124(3) Uani d . 1 . C
H12D -0.4039 0.0913 1.0228 0.186 Uiso calc R 1 . H
H12E -0.2711 0.0849 1.0615 0.186 Uiso calc R 1 . H
H12F -0.3090 0.0472 1.0276 0.186 Uiso calc R 1 . H
C129 0.2148(6) 0.16081(16) 1.01505(17) 0.0712(15) Uani d . 1 . C
H12G 0.3145 0.1492 1.0050 0.107 Uiso calc R 1 . H
H12H 0.2124 0.1569 1.0464 0.107 Uiso calc R 1 . H
H12I 0.2083 0.1913 1.0082 0.107 Uiso calc R 1 . H
C131 0.3473(5) 0.21801(13) 0.92714(14) 0.0451(10) Uani d . 1 . C
C132 0.5177(6) 0.22008(16) 0.92788(15) 0.0543(12) Uani d . 1 . C
C133 0.5957(6) 0.25820(15) 0.94047(16) 0.0597(13) Uani d . 1 . C
H133 0.7084 0.2595 0.9400 0.072 Uiso calc R 1 . H
C134 0.5131(6) 0.29435(15) 0.95368(15) 0.0538(12) Uani d . 1 . C
C135 0.3454(6) 0.29157(15) 0.95445(15) 0.0552(12) Uani d . 1 . C
H135 0.2876 0.3154 0.9640 0.066 Uiso calc R 1 . H
C136 0.2609(5) 0.25402(15) 0.94127(15) 0.0496(11) Uani d . 1 . C
C137 0.6220(6) 0.18206(17) 0.9169(2) 0.0872(19) Uani d . 1 . C
H13A 0.6370 0.1817 0.8858 0.131 Uiso calc R 1 . H
H13B 0.5699 0.1556 0.9252 0.131 Uiso calc R 1 . H
H13C 0.7258 0.1845 0.9328 0.131 Uiso calc R 1 . H
C138 0.6020(6) 0.33518(15) 0.96694(18) 0.0741(16) Uani d . 1 . C
H13D 0.7052 0.3279 0.9814 0.111 Uiso calc R 1 . H
H13E 0.5388 0.3515 0.9868 0.111 Uiso calc R 1 . H
H13F 0.6189 0.3523 0.9411 0.111 Uiso calc R 1 . H
C139 0.0774(5) 0.25415(16) 0.94432(18) 0.0689(15) Uani d . 1 . C
H13G 0.0259 0.2576 0.9153 0.103 Uiso calc R 1 . H
H13H 0.0467 0.2778 0.9628 0.103 Uiso calc R 1 . H
H13I 0.0436 0.2271 0.9568 0.103 Uiso calc R 1 . H
Sn2 1.01692(4) 0.390945(10) 0.090275(10) 0.04566(9) Uani d . 1 . Sn
Cl2 1.18339(17) 0.39000(5) 0.02832(4) 0.0721(4) Uani d . 1 . Cl
C211 1.1981(5) 0.39518(15) 0.14497(14) 0.0479(11) Uani d . 1 . C
C212 1.3095(6) 0.42925(16) 0.14492(16) 0.0538(12) Uani d . 1 . C
C213 1.4208(6) 0.43356(17) 0.18103(17) 0.0623(14) Uani d . 1 . C
H213 1.4969 0.4559 0.1809 0.075 Uiso calc R 1 . H
C214 1.4227(7) 0.4064(2) 0.21669(18) 0.0686(15) Uani d . 1 . C
C215 1.3090(7) 0.37355(17) 0.21632(17) 0.0654(15) Uani d . 1 . C
H215 1.3078 0.3550 0.2406 0.078 Uiso calc R 1 . H
C216 1.1954(6) 0.36692(16) 0.18106(16) 0.0547(12) Uani d . 1 . C
C217 1.3165(6) 0.46254(17) 0.10848(17) 0.0706(15) Uani d . 1 . C
H21A 1.3744 0.4878 0.1194 0.106 Uiso calc R 1 . H
H21B 1.2079 0.4707 0.0985 0.106 Uiso calc R 1 . H
H21C 1.3715 0.4503 0.0843 0.106 Uiso calc R 1 . H
C218 1.5442(8) 0.4123(2) 0.25633(19) 0.115(3) Uani d . 1 . C
H21D 1.5619 0.4428 0.2616 0.173 Uiso calc R 1 . H
H21E 1.6454 0.3986 0.2503 0.173 Uiso calc R 1 . H
H21F 1.5016 0.3992 0.2820 0.173 Uiso calc R 1 . H
C219 1.0732(7) 0.33099(17) 0.18462(17) 0.0744(16) Uani d . 1 . C
H21G 0.9680 0.3433 0.1888 0.112 Uiso calc R 1 . H
H21H 1.1048 0.3127 0.2093 0.112 Uiso calc R 1 . H
H21I 1.0686 0.3140 0.1580 0.112 Uiso calc R 1 . H
C221 0.8863(5) 0.33032(14) 0.08085(14) 0.0469(11) Uani d . 1 . C
C222 0.9680(6) 0.29253(16) 0.07035(14) 0.0527(12) Uani d . 1 . C
C223 0.8797(6) 0.25498(16) 0.06012(15) 0.0567(13) Uani d . 1 . C
H223 0.9354 0.2302 0.0520 0.068 Uiso calc R 1 . H
C224 0.7136(7) 0.25304(17) 0.06160(17) 0.0625(14) Uani d . 1 . C
C225 0.6346(6) 0.28972(17) 0.07372(17) 0.0672(15) Uani d . 1 . C
H225 0.5224 0.2886 0.0757 0.081 Uiso calc R 1 . H
C226 0.7153(6) 0.32885(16) 0.08326(16) 0.0586(13) Uani d . 1 . C
C227 1.1511(6) 0.28906(16) 0.07147(17) 0.0666(14) Uani d . 1 . C
H22A 1.1836 0.2603 0.0807 0.100 Uiso calc R 1 . H
H22B 1.1982 0.3100 0.0919 0.100 Uiso calc R 1 . H
H22C 1.1878 0.2946 0.0425 0.100 Uiso calc R 1 . H
C228 0.6193(7) 0.21201(17) 0.0517(2) 0.0919(19) Uani d . 1 . C
H22D 0.6197 0.1943 0.0778 0.138 Uiso calc R 1 . H
H22E 0.6688 0.1963 0.0286 0.138 Uiso calc R 1 . H
H22F 0.5093 0.2192 0.0423 0.138 Uiso calc R 1 . H
C229 0.6157(6) 0.36709(19) 0.0974(2) 0.091(2) Uani d . 1 . C
H22G 0.6623 0.3785 0.1247 0.136 Uiso calc R 1 . H
H22H 0.5062 0.3578 0.1013 0.136 Uiso calc R 1 . H
H22I 0.6155 0.3893 0.0751 0.136 Uiso calc R 1 . H
C231 0.8733(5) 0.44974(15) 0.08546(17) 0.0532(12) Uani d . 1 . C
C232 0.8383(5) 0.47154(16) 0.12432(18) 0.0579(13) Uani d . 1 . C
C233 0.7478(6) 0.50963(17) 0.1214(2) 0.0680(15) Uani d . 1 . C
H233 0.7268 0.5243 0.1473 0.082 Uiso calc R 1 . H
C234 0.6881(6) 0.52646(17) 0.0820(2) 0.0750(17) Uani d . 1 . C
C235 0.7193(7) 0.50466(19) 0.0442(2) 0.0804(18) Uani d . 1 . C
H235 0.6781 0.5156 0.0172 0.097 Uiso calc R 1 . H
C236 0.8122(6) 0.46608(18) 0.04476(19) 0.0670(14) Uani d . 1 . C
C237 0.8876(6) 0.45485(19) 0.17007(17) 0.0798(17) Uani d . 1 . C
H23A 0.8560 0.4249 0.1724 0.120 Uiso calc R 1 . H
H23B 0.8346 0.4718 0.1917 0.120 Uiso calc R 1 . H
H23C 1.0033 0.4573 0.1752 0.120 Uiso calc R 1 . H
C238 0.5849(8) 0.56740(18) 0.0803(3) 0.121(3) Uani d . 1 . C
H23D 0.4732 0.5598 0.0837 0.181 Uiso calc R 1 . H
H23E 0.5945 0.5816 0.0523 0.181 Uiso calc R 1 . H
H23F 0.6218 0.5867 0.1037 0.181 Uiso calc R 1 . H
C239 0.8363(8) 0.4435(2) 0.00130(19) 0.102(2) Uani d . 1 . C
H23G 0.9439 0.4493 -0.0078 0.153 Uiso calc R 1 . H
H23H 0.7576 0.4540 -0.0207 0.153 Uiso calc R 1 . H
H23I 0.8227 0.4127 0.0049 0.153 Uiso calc R 1 . H
Sn3 0.99350(4) 0.883231(11) 0.756542(11) 0.06317(11) Uani d . 1 . Sn
Cl3 1.1704(3) 0.93787(6) 0.73092(6) 0.1273(7) Uani d . 1 . Cl
C311 1.1546(6) 0.82899(17) 0.76827(17) 0.0642(14) Uani d . 1 . C
C312 1.1527(8) 0.8053(2) 0.8072(2) 0.0901(19) Uani d . 1 . C
C313 1.2613(10) 0.7716(2) 0.8140(2) 0.114(3) Uani d . 1 . C
H313 1.2612 0.7561 0.8404 0.137 Uiso calc R 1 . H
C314 1.3689(10) 0.7601(3) 0.7835(3) 0.119(3) Uani d . 1 . C
C315 1.3678(8) 0.7825(3) 0.7452(3) 0.110(2) Uani d . 1 . C
H315 1.4399 0.7746 0.7240 0.132 Uiso calc R 1 . H
C316 1.2599(8) 0.8174(2) 0.7365(2) 0.0868(19) Uani d . 1 . C
C317 1.0328(10) 0.8129(2) 0.8420(2) 0.155(4) Uani d . 1 . C
H31A 1.0392 0.7894 0.8629 0.233 Uiso calc R 1 . H
H31B 0.9248 0.8142 0.8283 0.233 Uiso calc R 1 . H
H31C 1.0577 0.8398 0.8569 0.233 Uiso calc R 1 . H
C318 1.4878(12) 0.7224(3) 0.7919(3) 0.205(5) Uani d . 1 . C
H31D 1.4300 0.6953 0.7890 0.307 Uiso calc R 1 . H
H31E 1.5379 0.7248 0.8211 0.307 Uiso calc R 1 . H
H31F 1.5700 0.7234 0.7707 0.307 Uiso calc R 1 . H
C319 1.2614(9) 0.8387(2) 0.6909(2) 0.132(3) Uani d . 1 . C
H31G 1.3271 0.8645 0.6929 0.198 Uiso calc R 1 . H
H31H 1.1523 0.8462 0.6809 0.198 Uiso calc R 1 . H
H31I 1.3059 0.8188 0.6705 0.198 Uiso calc R 1 . H
C321 0.8183(6) 0.87686(16) 0.70163(16) 0.0605(13) Uani d . 1 . C
C322 0.7823(6) 0.83734(17) 0.68065(17) 0.0635(14) Uani d . 1 . C
C323 0.6768(7) 0.83684(18) 0.64348(18) 0.0735(16) Uani d . 1 . C
H323 0.6536 0.8104 0.6296 0.088 Uiso calc R 1 . H
C324 0.6045(6) 0.87416(19) 0.62620(17) 0.0656(14) Uani d . 1 . C
C325 0.6380(7) 0.91228(19) 0.64814(18) 0.0734(16) Uani d . 1 . C
H325 0.5875 0.9377 0.6378 0.088 Uiso calc R 1 . H
C326 0.7439(7) 0.91452(17) 0.68507(17) 0.0696(15) Uani d . 1 . C
C327 0.8487(8) 0.79392(17) 0.6975(2) 0.101(2) Uani d . 1 . C
H32A 0.9573 0.7901 0.6883 0.152 Uiso calc R 1 . H
H32B 0.7807 0.7708 0.6858 0.152 Uiso calc R 1 . H
H32C 0.8500 0.7934 0.7292 0.152 Uiso calc R 1 . H
C328 0.4889(7) 0.8726(2) 0.58571(18) 0.097(2) Uani d . 1 . C
H32D 0.3930 0.8567 0.5924 0.146 Uiso calc R 1 . H
H32E 0.5410 0.8584 0.5621 0.146 Uiso calc R 1 . H
H32F 0.4593 0.9016 0.5769 0.146 Uiso calc R 1 . H
C329 0.7662(10) 0.95860(19) 0.7074(2) 0.122(3) Uani d . 1 . C
H32G 0.7275 0.9572 0.7367 0.183 Uiso calc R 1 . H
H32H 0.7057 0.9802 0.6905 0.183 Uiso calc R 1 . H
H32I 0.8794 0.9662 0.7091 0.183 Uiso calc R 1 . H
C331 0.8996(6) 0.91061(16) 0.81569(15) 0.0578(13) Uani d . 1 . C
C332 0.9996(7) 0.9350(2) 0.84499(18) 0.0745(16) Uani d . 1 . C
C333 0.9380(7) 0.95170(19) 0.88306(18) 0.0789(17) Uani d . 1 . C
H333 1.0047 0.9689 0.9017 0.095 Uiso calc R 1 . H
C334 0.7809(8) 0.94354(18) 0.89414(19) 0.0712(15) Uani d . 1 . C
C335 0.6851(7) 0.91958(19) 0.8654(2) 0.0745(16) Uani d . 1 . C
H335 0.5781 0.9142 0.8721 0.089 Uiso calc R 1 . H
C336 0.7397(7) 0.90289(17) 0.82656(18) 0.0666(14) Uani d . 1 . C
C337 1.1798(8) 0.9427(3) 0.8385(2) 0.145(3) Uani d . 1 . C
H33A 1.1917 0.9670 0.8191 0.217 Uiso calc R 1 . H
H33B 1.2259 0.9172 0.8259 0.217 Uiso calc R 1 . H
H33C 1.2353 0.9488 0.8666 0.217 Uiso calc R 1 . H
C338 0.7212(8) 0.9613(2) 0.93708(19) 0.098(2) Uani d . 1 . C
H33D 0.6200 0.9763 0.9312 0.147 Uiso calc R 1 . H
H33E 0.8004 0.9811 0.9500 0.147 Uiso calc R 1 . H
H33F 0.7057 0.9377 0.9572 0.147 Uiso calc R 1 . H
C339 0.6232(8) 0.8759(2) 0.7974(2) 0.115(3) Uani d . 1 . C
H33G 0.6789 0.8508 0.7870 0.173 Uiso calc R 1 . H
H33H 0.5829 0.8931 0.7727 0.173 Uiso calc R 1 . H
H33I 0.5338 0.8667 0.8142 0.173 Uiso calc R 1 . H

loop_
_atom_site_aniso_label
_atom_site_aniso_U_11
_atom_site_aniso_U_22
_atom_site_aniso_U_33
_atom_site_aniso_U_12
_atom_site_aniso_U_13
_atom_site_aniso_U_23
Sn1 0.04165(18) 0.04644(18) 0.0556(2) 0.00072(13) 0.00605(13) -0.00066(15)
Cl1 0.0727(9) 0.0892(10) 0.0730(9) 0.0107(7) -0.0113(7) 0.0135(8)
C111 0.048(3) 0.049(3) 0.059(3) -0.004(2) 0.004(2) -0.003(2)
C112 0.055(3) 0.055(3) 0.067(3) 0.000(2) 0.009(3) -0.005(3)
C113 0.073(4) 0.077(4) 0.057(3) -0.001(3) 0.013(3) -0.007(3)
C114 0.063(4) 0.072(4) 0.066(4) 0.006(3) 0.001(3) -0.020(3)
C115 0.051(3) 0.051(3) 0.081(4) 0.005(2) 0.001(3) -0.006(3)
C116 0.038(3) 0.054(3) 0.062(3) -0.002(2) 0.007(2) -0.004(2)
C117 0.111(5) 0.068(4) 0.093(5) 0.012(3) 0.045(4) 0.021(3)
C118 0.121(6) 0.099(5) 0.094(5) 0.039(4) 0.015(4) -0.030(4)
C119 0.078(4) 0.062(4) 0.093(4) 0.019(3) 0.024(3) 0.016(3)
C121 0.035(3) 0.045(3) 0.061(3) 0.0042(19) 0.008(2) 0.002(2)
C122 0.046(3) 0.049(3) 0.067(3) 0.007(2) 0.002(2) 0.008(3)
C123 0.048(3) 0.054(3) 0.109(5) -0.009(2) 0.007(3) 0.014(3)
C124 0.058(4) 0.076(4) 0.096(5) 0.005(3) 0.022(3) 0.032(4)
C125 0.068(4) 0.071(4) 0.075(4) 0.007(3) 0.011(3) 0.015(3)
C126 0.049(3) 0.046(3) 0.069(4) 0.005(2) 0.007(2) 0.002(3)
C127 0.069(4) 0.085(4) 0.086(4) -0.021(3) -0.008(3) -0.026(3)
C128 0.089(5) 0.142(7) 0.145(7) -0.019(5) 0.042(5) 0.052(5)
C129 0.078(4) 0.072(4) 0.062(3) -0.004(3) -0.004(3) -0.002(3)
C131 0.038(3) 0.042(3) 0.056(3) 0.0015(19) 0.006(2) 0.002(2)
C132 0.046(3) 0.055(3) 0.062(3) 0.012(2) 0.009(2) -0.001(2)
C133 0.034(3) 0.054(3) 0.091(4) 0.003(2) 0.006(2) 0.003(3)
C134 0.054(3) 0.048(3) 0.059(3) -0.005(2) -0.002(2) 0.004(2)
C135 0.051(3) 0.047(3) 0.068(3) 0.008(2) 0.005(2) -0.006(2)
C136 0.037(3) 0.057(3) 0.055(3) 0.004(2) 0.006(2) 0.006(2)
C137 0.052(4) 0.069(4) 0.141(6) 0.015(3) 0.008(3) -0.030(4)
C138 0.070(4) 0.056(3) 0.095(4) -0.014(3) -0.004(3) 0.004(3)
C139 0.043(3) 0.062(3) 0.103(4) 0.009(2) 0.016(3) -0.009(3)
Sn2 0.04028(18) 0.04885(18) 0.04758(18) 0.00109(13) 0.00010(12) -0.00485(14)
Cl2 0.0714(9) 0.0885(10) 0.0579(8) -0.0015(7) 0.0178(6) -0.0036(7)
C211 0.037(3) 0.061(3) 0.045(3) 0.003(2) 0.0004(19) -0.009(2)
C212 0.043(3) 0.062(3) 0.056(3) 0.009(2) 0.002(2) -0.002(3)
C213 0.049(3) 0.068(4) 0.068(4) 0.001(2) -0.009(2) -0.010(3)
C214 0.057(4) 0.088(4) 0.059(4) 0.017(3) -0.010(3) -0.007(3)
C215 0.072(4) 0.070(4) 0.053(3) 0.024(3) -0.002(3) 0.007(3)
C216 0.046(3) 0.060(3) 0.059(3) 0.011(2) 0.010(2) -0.002(3)
C217 0.061(4) 0.075(4) 0.074(4) -0.014(3) -0.008(3) 0.004(3)
C218 0.100(5) 0.164(7) 0.076(5) -0.012(5) -0.042(4) 0.007(4)
C219 0.086(4) 0.076(4) 0.062(4) -0.005(3) 0.013(3) 0.016(3)
C221 0.040(3) 0.050(3) 0.050(3) 0.002(2) -0.0015(19) -0.008(2)
C222 0.047(3) 0.065(3) 0.047(3) 0.004(2) 0.002(2) -0.001(2)
C223 0.058(3) 0.053(3) 0.060(3) 0.000(2) 0.005(2) -0.011(2)
C224 0.068(4) 0.053(3) 0.065(4) -0.014(3) -0.006(3) 0.002(3)
C225 0.043(3) 0.070(4) 0.087(4) -0.009(3) -0.009(3) 0.000(3)
C226 0.041(3) 0.061(3) 0.074(4) 0.007(2) 0.001(2) -0.004(3)
C227 0.053(3) 0.065(3) 0.082(4) 0.007(3) 0.011(3) -0.005(3)
C228 0.086(4) 0.066(4) 0.123(5) -0.023(3) -0.004(4) -0.006(4)
C229 0.043(4) 0.075(4) 0.155(6) 0.008(3) 0.013(3) -0.018(4)
C231 0.041(3) 0.051(3) 0.066(3) -0.002(2) -0.003(2) 0.000(3)
C232 0.038(3) 0.058(3) 0.077(4) -0.003(2) -0.002(2) -0.009(3)
C233 0.052(3) 0.059(4) 0.093(4) -0.001(3) 0.005(3) -0.015(3)
C234 0.049(3) 0.047(3) 0.129(6) 0.001(2) 0.010(3) 0.004(4)
C235 0.065(4) 0.073(4) 0.100(5) 0.007(3) -0.013(3) 0.027(4)
C236 0.055(3) 0.074(4) 0.071(4) -0.004(3) -0.009(3) 0.003(3)
C237 0.068(4) 0.101(5) 0.069(4) 0.018(3) -0.005(3) -0.021(3)
C238 0.091(5) 0.064(4) 0.208(8) 0.028(4) 0.019(5) 0.025(5)
C239 0.108(5) 0.127(6) 0.068(4) 0.018(4) -0.019(4) 0.004(4)
Sn3 0.0735(3) 0.0646(2) 0.0512(2) 0.00186(18) 0.00168(17) 0.00781(17)
Cl3 0.1759(19) 0.1199(15) 0.0874(12) -0.0653(14) 0.0199(12) 0.0184(11)
C311 0.065(4) 0.069(4) 0.058(3) 0.011(3) 0.003(3) -0.001(3)
C312 0.107(5) 0.089(5) 0.074(4) 0.035(4) 0.006(4) 0.006(4)
C313 0.153(7) 0.101(6) 0.087(5) 0.051(5) -0.006(5) 0.001(4)
C314 0.117(7) 0.107(6) 0.129(7) 0.052(5) -0.024(6) -0.016(5)
C315 0.084(5) 0.127(7) 0.118(6) 0.034(5) 0.006(4) -0.032(5)
C316 0.072(4) 0.112(5) 0.076(5) 0.010(4) 0.002(3) -0.010(4)
C317 0.211(9) 0.147(7) 0.114(6) 0.100(7) 0.073(6) 0.072(5)
C318 0.230(11) 0.179(10) 0.201(10) 0.148(9) -0.020(8) -0.024(8)
C319 0.131(7) 0.187(8) 0.081(5) 0.019(6) 0.047(5) 0.007(5)
C321 0.074(4) 0.055(3) 0.051(3) 0.012(3) -0.005(3) -0.003(2)
C322 0.069(4) 0.059(3) 0.062(3) 0.013(3) 0.001(3) 0.003(3)
C323 0.074(4) 0.070(4) 0.075(4) 0.007(3) -0.006(3) -0.008(3)
C324 0.063(4) 0.081(4) 0.052(3) 0.011(3) -0.002(3) -0.002(3)
C325 0.082(4) 0.074(4) 0.064(4) 0.027(3) 0.003(3) 0.014(3)
C326 0.103(4) 0.058(3) 0.049(3) 0.020(3) 0.005(3) -0.006(3)
C327 0.116(5) 0.053(4) 0.130(6) 0.021(3) -0.034(4) 0.001(4)
C328 0.095(5) 0.120(5) 0.073(4) 0.011(4) -0.025(4) -0.002(4)
C329 0.202(8) 0.064(4) 0.096(5) 0.040(5) -0.039(5) -0.020(4)
C331 0.060(3) 0.065(3) 0.048(3) 0.002(3) 0.001(2) 0.003(2)
C332 0.057(4) 0.103(5) 0.064(4) -0.012(3) 0.004(3) -0.002(3)
C333 0.081(4) 0.091(5) 0.064(4) -0.019(3) -0.001(3) -0.004(3)
C334 0.077(4) 0.065(4) 0.072(4) 0.016(3) 0.013(3) 0.003(3)
C335 0.050(4) 0.092(5) 0.082(4) 0.002(3) 0.009(3) 0.006(3)
C336 0.062(4) 0.070(4) 0.068(4) -0.007(3) 0.000(3) 0.006(3)
C337 0.083(5) 0.259(10) 0.094(5) -0.064(6) 0.014(4) -0.055(6)
C338 0.108(5) 0.093(5) 0.095(5) 0.019(4) 0.033(4) -0.007(4)
C339 0.089(5) 0.152(7) 0.104(5) -0.051(5) -0.002(4) -0.023(5)

loop_
_atom_type_symbol
_atom_type_description
_atom_type_scat_dispersion_real
_atom_type_scat_dispersion_imag
_atom_type_scat_source
C C 0.0181 0.0091 'International Tables Vol C Tables 4.2.6.8 and 6.1.1.4'
H H 0.0000 0.0000 'International Tables Vol C Tables 4.2.6.8 and 6.1.1.4'
Cl Cl 0.3639 0.7018 'International Tables Vol C Tables 4.2.6.8 and 6.1.1.4'
Sn Sn 0.0259 5.4591 'International Tables Vol C Tables 4.2.6.8 and 6.1.1.4'

loop_
_geom_angle_atom_site_label_1
_geom_angle_atom_site_label_2
_geom_angle_atom_site_label_3
_geom_angle
_geom_angle_publ_flag
C131 Sn1 C111 116.35(16) y
C131 Sn1 C121 116.80(17) y
C111 Sn1 C121 112.96(17) y
C131 Sn1 Cl1 101.83(12) y
C111 Sn1 Cl1 104.34(13) y
C121 Sn1 Cl1 101.70(12) y
C116 C111 C112 119.2(4) ?
C116 C111 Sn1 121.4(3) ?
C112 C111 Sn1 119.4(3) ?
C113 C112 C111 118.9(5) ?
C113 C112 C117 118.1(5) ?
C111 C112 C117 123.0(4) ?
C114 C113 C112 122.5(5) ?
C114 C113 H113 118.8 ?
C112 C113 H113 118.8 ?
C113 C114 C115 117.6(5) ?
C113 C114 C118 121.8(5) ?
C115 C114 C118 120.7(5) ?
C116 C115 C114 121.9(5) ?
C116 C115 H115 119.0 ?
C114 C115 H115 119.0 ?
C115 C116 C111 119.9(5) ?
C115 C116 C119 117.2(5) ?
C111 C116 C119 122.9(4) ?
C112 C117 H11A 109.5 ?
C112 C117 H11B 109.5 ?
H11A C117 H11B 109.5 ?
C112 C117 H11C 109.5 ?
H11A C117 H11C 109.5 ?
H11B C117 H11C 109.5 ?
C114 C118 H11D 109.5 ?
C114 C118 H11E 109.5 ?
H11D C118 H11E 109.5 ?
C114 C118 H11F 109.5 ?
H11D C118 H11F 109.5 ?
H11E C118 H11F 109.5 ?
C116 C119 H11G 109.5 ?
C116 C119 H11H 109.5 ?
H11G C119 H11H 109.5 ?
C116 C119 H11I 109.5 ?
H11G C119 H11I 109.5 ?
H11H C119 H11I 109.5 ?
C126 C121 C122 120.8(4) ?
C126 C121 Sn1 121.3(3) ?
C122 C121 Sn1 117.8(4) ?
C121 C122 C123 117.5(5) ?
C121 C122 C127 125.0(5) ?
C123 C122 C127 117.5(5) ?
C124 C123 C122 123.1(5) ?
C124 C123 H123 118.5 ?
C122 C123 H123 118.5 ?
C123 C124 C125 117.5(5) ?
C123 C124 C128 120.8(6) ?
C125 C124 C128 121.8(6) ?
C126 C125 C124 121.8(6) ?
C126 C125 H125 119.1 ?
C124 C125 H125 119.1 ?
C121 C126 C125 119.2(5) ?
C121 C126 C129 123.9(4) ?
C125 C126 C129 116.8(5) ?
C122 C127 H12A 109.5 ?
C122 C127 H12B 109.5 ?
H12A C127 H12B 109.5 ?
C122 C127 H12C 109.5 ?
H12A C127 H12C 109.5 ?
H12B C127 H12C 109.5 ?
C124 C128 H12D 109.5 ?
C124 C128 H12E 109.5 ?
H12D C128 H12E 109.5 ?
C124 C128 H12F 109.5 ?
H12D C128 H12F 109.5 ?
H12E C128 H12F 109.5 ?
C126 C129 H12G 109.5 ?
C126 C129 H12H 109.5 ?
H12G C129 H12H 109.5 ?
C126 C129 H12I 109.5 ?
H12G C129 H12I 109.5 ?
H12H C129 H12I 109.5 ?
C136 C131 C132 119.1(4) ?
C136 C131 Sn1 119.1(3) ?
C132 C131 Sn1 121.8(3) ?
C133 C132 C131 119.5(4) ?
C133 C132 C137 117.4(4) ?
C131 C132 C137 123.1(4) ?
C134 C133 C132 122.5(4) ?
C134 C133 H133 118.7 ?
C132 C133 H133 118.7 ?
C133 C134 C135 117.7(4) ?
C133 C134 C138 121.0(5) ?
C135 C134 C138 121.3(4) ?
C134 C135 C136 121.9(4) ?
C134 C135 H135 119.1 ?
C136 C135 H135 119.1 ?
C135 C136 C131 119.3(4) ?
C135 C136 C139 117.5(4) ?
C131 C136 C139 123.2(4) ?
C132 C137 H13A 109.5 ?
C132 C137 H13B 109.5 ?
H13A C137 H13B 109.5 ?
C132 C137 H13C 109.5 ?
H13A C137 H13C 109.5 ?
H13B C137 H13C 109.5 ?
C134 C138 H13D 109.5 ?
C134 C138 H13E 109.5 ?
H13D C138 H13E 109.5 ?
C134 C138 H13F 109.5 ?
H13D C138 H13F 109.5 ?
H13E C138 H13F 109.5 ?
C136 C139 H13G 109.5 ?
C136 C139 H13H 109.5 ?
H13G C139 H13H 109.5 ?
C136 C139 H13I 109.5 ?
H13G C139 H13I 109.5 ?
H13H C139 H13I 109.5 ?
C231 Sn2 C221 116.48(16) y
C231 Sn2 C211 110.56(17) y
C221 Sn2 C211 117.89(17) y
C231 Sn2 Cl2 107.07(13) y
C221 Sn2 Cl2 100.91(12) y
C211 Sn2 Cl2 101.61(12) y
C212 C211 C216 120.5(4) ?
C212 C211 Sn2 117.9(3) ?
C216 C211 Sn2 121.3(3) ?
C211 C212 C213 118.3(5) ?
C211 C212 C217 124.3(4) ?
C213 C212 C217 117.4(5) ?
C214 C213 C212 122.8(5) ?
C214 C213 H213 118.6 ?
C212 C213 H213 118.6 ?
C213 C214 C215 117.7(5) ?
C213 C214 C218 121.7(6) ?
C215 C214 C218 120.5(5) ?
C214 C215 C216 122.7(5) ?
C214 C215 H215 118.7 ?
C216 C215 H215 118.7 ?
C215 C216 C211 118.0(5) ?
C215 C216 C219 118.4(5) ?
C211 C216 C219 123.6(4) ?
C212 C217 H21A 109.5 ?
C212 C217 H21B 109.5 ?
H21A C217 H21B 109.5 ?
C212 C217 H21C 109.5 ?
H21A C217 H21C 109.5 ?
H21B C217 H21C 109.5 ?
C214 C218 H21D 109.5 ?
C214 C218 H21E 109.5 ?
H21D C218 H21E 109.5 ?
C214 C218 H21F 109.5 ?
H21D C218 H21F 109.5 ?
H21E C218 H21F 109.5 ?
C216 C219 H21G 109.5 ?
C216 C219 H21H 109.5 ?
H21G C219 H21H 109.5 ?
C216 C219 H21I 109.5 ?
H21G C219 H21I 109.5 ?
H21H C219 H21I 109.5 ?
C222 C221 C226 118.8(4) ?
C222 C221 Sn2 120.5(3) ?
C226 C221 Sn2 120.7(3) ?
C221 C222 C223 119.5(4) ?
C221 C222 C227 123.4(4) ?
C223 C222 C227 117.1(4) ?
C224 C223 C222 122.6(5) ?
C224 C223 H223 118.7 ?
C222 C223 H223 118.7 ?
C225 C224 C223 117.7(5) ?
C225 C224 C228 119.9(5) ?
C223 C224 C228 122.3(5) ?
C224 C225 C226 122.7(5) ?
C224 C225 H225 118.7 ?
C226 C225 H225 118.7 ?
C225 C226 C221 118.7(4) ?
C225 C226 C229 118.1(4) ?
C221 C226 C229 123.2(5) ?
C222 C227 H22A 109.5 ?
C222 C227 H22B 109.5 ?
H22A C227 H22B 109.5 ?
C222 C227 H22C 109.5 ?
H22A C227 H22C 109.5 ?
H22B C227 H22C 109.5 ?
C224 C228 H22D 109.5 ?
C224 C228 H22E 109.5 ?
H22D C228 H22E 109.5 ?
C224 C228 H22F 109.5 ?
H22D C228 H22F 109.5 ?
H22E C228 H22F 109.5 ?
C226 C229 H22G 109.5 ?
C226 C229 H22H 109.5 ?
H22G C229 H22H 109.5 ?
C226 C229 H22I 109.5 ?
H22G C229 H22I 109.5 ?
H22H C229 H22I 109.5 ?
C236 C231 C232 119.3(5) ?
C236 C231 Sn2 121.9(4) ?
C232 C231 Sn2 118.8(4) ?
C233 C232 C231 119.1(5) ?
C233 C232 C237 117.3(5) ?
C231 C232 C237 123.5(5) ?
C234 C233 C232 122.7(5) ?
C234 C233 H233 118.7 ?
C232 C233 H233 118.7 ?
C235 C234 C233 118.2(5) ?
C235 C234 C238 120.7(6) ?
C233 C234 C238 121.1(6) ?
C234 C235 C236 122.0(6) ?
C234 C235 H235 119.0 ?
C236 C235 H235 119.0 ?
C231 C236 C235 118.7(5) ?
C231 C236 C239 123.0(5) ?
C235 C236 C239 118.3(5) ?
C232 C237 H23A 109.5 ?
C232 C237 H23B 109.5 ?
H23A C237 H23B 109.5 ?
C232 C237 H23C 109.5 ?
H23A C237 H23C 109.5 ?
H23B C237 H23C 109.5 ?
C234 C238 H23D 109.5 ?
C234 C238 H23E 109.5 ?
H23D C238 H23E 109.5 ?
C234 C238 H23F 109.5 ?
H23D C238 H23F 109.5 ?
H23E C238 H23F 109.5 ?
C236 C239 H23G 109.5 ?
C236 C239 H23H 109.5 ?
H23G C239 H23H 109.5 ?
C236 C239 H23I 109.5 ?
H23G C239 H23I 109.5 ?
H23H C239 H23I 109.5 ?
C311 Sn3 C321 116.00(19) y
C311 Sn3 C331 114.30(19) y
C321 Sn3 C331 114.95(19) y
C311 Sn3 Cl3 102.59(16) y
C321 Sn3 Cl3 101.99(15) y
C331 Sn3 Cl3 104.47(15) y
C316 C311 C312 119.7(5) ?
C316 C311 Sn3 119.5(4) ?
C312 C311 Sn3 120.8(4) ?
C313 C312 C311 119.0(6) ?
C313 C312 C317 117.3(6) ?
C311 C312 C317 123.7(5) ?
C314 C313 C312 122.2(7) ?
C314 C313 H313 118.9 ?
C312 C313 H313 118.9 ?
C315 C314 C313 118.8(7) ?
C315 C314 C318 120.1(8) ?
C313 C314 C318 121.1(8) ?
C314 C315 C316 121.4(7) ?
C314 C315 H315 119.3 ?
C316 C315 H315 119.3 ?
C311 C316 C315 118.9(6) ?
C311 C316 C319 123.8(6) ?
C315 C316 C319 117.2(6) ?
C312 C317 H31A 109.5 ?
C312 C317 H31B 109.5 ?
H31A C317 H31B 109.5 ?
C312 C317 H31C 109.5 ?
H31A C317 H31C 109.5 ?
H31B C317 H31C 109.5 ?
C314 C318 H31D 109.5 ?
C314 C318 H31E 109.5 ?
H31D C318 H31E 109.5 ?
C314 C318 H31F 109.5 ?
H31D C318 H31F 109.5 ?
H31E C318 H31F 109.5 ?
C316 C319 H31G 109.5 ?
C316 C319 H31H 109.5 ?
H31G C319 H31H 109.5 ?
C316 C319 H31I 109.5 ?
H31G C319 H31I 109.5 ?
H31H C319 H31I 109.5 ?
C326 C321 C322 118.9(5) ?
C326 C321 Sn3 117.8(4) ?
C322 C321 Sn3 123.3(4) ?
C323 C322 C321 119.2(5) ?
C323 C322 C327 117.5(5) ?
C321 C322 C327 123.2(5) ?
C324 C323 C322 122.4(5) ?
C324 C323 H323 118.8 ?
C322 C323 H323 118.8 ?
C325 C324 C323 117.2(5) ?
C325 C324 C328 121.5(5) ?
C323 C324 C328 121.2(5) ?
C324 C325 C326 122.5(5) ?
C324 C325 H325 118.7 ?
C326 C325 H325 118.7 ?
C325 C326 C321 119.7(5) ?
C325 C326 C329 117.4(5) ?
C321 C326 C329 122.8(5) ?
C322 C327 H32A 109.5 ?
C322 C327 H32B 109.5 ?
H32A C327 H32B 109.5 ?
C322 C327 H32C 109.5 ?
H32A C327 H32C 109.5 ?
H32B C327 H32C 109.5 ?
C324 C328 H32D 109.5 ?
C324 C328 H32E 109.5 ?
H32D C328 H32E 109.5 ?
C324 C328 H32F 109.5 ?
H32D C328 H32F 109.5 ?
H32E C328 H32F 109.5 ?
C326 C329 H32G 109.5 ?
C326 C329 H32H 109.5 ?
H32G C329 H32H 109.5 ?
C326 C329 H32I 109.5 ?
H32G C329 H32I 109.5 ?
H32H C329 H32I 109.5 ?
C336 C331 C332 118.1(5) ?
C336 C331 Sn3 121.1(4) ?
C332 C331 Sn3 120.7(4) ?
C333 C332 C331 119.9(5) ?
C333 C332 C337 117.0(5) ?
C331 C332 C337 123.0(5) ?
C334 C333 C332 122.0(5) ?
C334 C333 H333 119.0 ?
C332 C333 H333 119.0 ?
C335 C334 C333 117.4(5) ?
C335 C334 C338 122.7(6) ?
C333 C334 C338 119.8(6) ?
C334 C335 C336 122.8(5) ?
C334 C335 H335 118.6 ?
C336 C335 H335 118.6 ?
C335 C336 C331 119.7(5) ?
C335 C336 C339 118.2(5) ?
C331 C336 C339 122.1(5) ?
C332 C337 H33A 109.5 ?
C332 C337 H33B 109.5 ?
H33A C337 H33B 109.5 ?
C332 C337 H33C 109.5 ?
H33A C337 H33C 109.5 ?
H33B C337 H33C 109.5 ?
C334 C338 H33D 109.5 ?
C334 C338 H33E 109.5 ?
H33D C338 H33E 109.5 ?
C334 C338 H33F 109.5 ?
H33D C338 H33F 109.5 ?
H33E C338 H33F 109.5 ?
C336 C339 H33G 109.5 ?
C336 C339 H33H 109.5 ?
H33G C339 H33H 109.5 ?
C336 C339 H33I 109.5 ?
H33G C339 H33I 109.5 ?
H33H C339 H33I 109.5 ?

loop_
_geom_bond_atom_site_label_1
_geom_bond_atom_site_label_2
_geom_bond_site_symmetry_2
_geom_bond_distance
_geom_bond_publ_flag
Sn1 C131 . 2.149(4) y
Sn1 C111 . 2.155(5) y
Sn1 C121 . 2.169(4) y
Sn1 Cl1 . 2.3896(13) y
C111 C116 . 1.389(6) ?
C111 C112 . 1.397(6) ?
C112 C113 . 1.393(6) ?
C112 C117 . 1.508(7) ?
C113 C114 . 1.368(7) ?
C113 H113 . 0.9300 ?
C114 C115 . 1.387(7) ?
C114 C118 . 1.516(7) ?
C115 C116 . 1.379(6) ?
C115 H115 . 0.9300 ?
C116 C119 . 1.511(6) ?
C117 H11A . 0.9600 ?
C117 H11B . 0.9600 ?
C117 H11C . 0.9600 ?
C118 H11D . 0.9600 ?
C118 H11E . 0.9600 ?
C118 H11F . 0.9600 ?
C119 H11G . 0.9600 ?
C119 H11H . 0.9600 ?
C119 H11I . 0.9600 ?
C121 C126 . 1.381(6) ?
C121 C122 . 1.395(6) ?
C122 C123 . 1.401(6) ?
C122 C127 . 1.497(7) ?
C123 C124 . 1.366(8) ?
C123 H123 . 0.9300 ?
C124 C125 . 1.388(8) ?
C124 C128 . 1.513(7) ?
C125 C126 . 1.385(6) ?
C125 H125 . 0.9300 ?
C126 C129 . 1.509(6) ?
C127 H12A . 0.9600 ?
C127 H12B . 0.9600 ?
C127 H12C . 0.9600 ?
C128 H12D . 0.9600 ?
C128 H12E . 0.9600 ?
C128 H12F . 0.9600 ?
C129 H12G . 0.9600 ?
C129 H12H . 0.9600 ?
C129 H12I . 0.9600 ?
C131 C136 . 1.397(6) ?
C131 C132 . 1.403(6) ?
C132 C133 . 1.379(6) ?
C132 C137 . 1.499(6) ?
C133 C134 . 1.374(6) ?
C133 H133 . 0.9300 ?
C134 C135 . 1.385(6) ?
C134 C138 . 1.496(6) ?
C135 C136 . 1.395(6) ?
C135 H135 . 0.9300 ?
C136 C139 . 1.519(6) ?
C137 H13A . 0.9600 ?
C137 H13B . 0.9600 ?
C137 H13C . 0.9600 ?
C138 H13D . 0.9600 ?
C138 H13E . 0.9600 ?
C138 H13F . 0.9600 ?
C139 H13G . 0.9600 ?
C139 H13H . 0.9600 ?
C139 H13I . 0.9600 ?
Sn2 C231 . 2.160(5) y
Sn2 C221 . 2.163(4) y
Sn2 C211 . 2.170(4) y
Sn2 Cl2 . 2.3875(13) y
C211 C212 . 1.392(6) ?
C211 C216 . 1.398(6) ?
C212 C213 . 1.393(6) ?
C212 C217 . 1.509(6) ?
C213 C214 . 1.366(7) ?
C213 H213 . 0.9300 ?
C214 C215 . 1.376(7) ?
C214 C218 . 1.530(7) ?
C215 C216 . 1.395(6) ?
C215 H215 . 0.9300 ?
C216 C219 . 1.502(6) ?
C217 H21A . 0.9600 ?
C217 H21B . 0.9600 ?
C217 H21C . 0.9600 ?
C218 H21D . 0.9600 ?
C218 H21E . 0.9600 ?
C218 H21F . 0.9600 ?
C219 H21G . 0.9600 ?
C219 H21H . 0.9600 ?
C219 H21I . 0.9600 ?
C221 C222 . 1.389(6) ?
C221 C226 . 1.415(6) ?
C222 C223 . 1.390(6) ?
C222 C227 . 1.509(6) ?
C223 C224 . 1.372(6) ?
C223 H223 . 0.9300 ?
C224 C225 . 1.363(7) ?
C224 C228 . 1.503(6) ?
C225 C226 . 1.397(6) ?
C225 H225 . 0.9300 ?
C226 C229 . 1.509(6) ?
C227 H22A . 0.9600 ?
C227 H22B . 0.9600 ?
C227 H22C . 0.9600 ?
C228 H22D . 0.9600 ?
C228 H22E . 0.9600 ?
C228 H22F . 0.9600 ?
C229 H22G . 0.9600 ?
C229 H22H . 0.9600 ?
C229 H22I . 0.9600 ?
C231 C236 . 1.399(6) ?
C231 C232 . 1.400(6) ?
C232 C233 . 1.388(6) ?
C232 C237 . 1.512(7) ?
C233 C234 . 1.368(7) ?
C233 H233 . 0.9300 ?
C234 C235 . 1.365(8) ?
C234 C238 . 1.518(7) ?
C235 C236 . 1.411(7) ?
C235 H235 . 0.9300 ?
C236 C239 . 1.513(7) ?
C237 H23A . 0.9600 ?
C237 H23B . 0.9600 ?
C237 H23C . 0.9600 ?
C238 H23D . 0.9600 ?
C238 H23E . 0.9600 ?
C238 H23F . 0.9600 ?
C239 H23G . 0.9600 ?
C239 H23H . 0.9600 ?
C239 H23I . 0.9600 ?
Sn3 C311 . 2.148(5) y
Sn3 C321 . 2.149(5) y
Sn3 C331 . 2.163(5) y
Sn3 Cl3 . 2.3824(16) y
C311 C316 . 1.378(7) ?
C311 C312 . 1.388(7) ?
C312 C313 . 1.377(8) ?
C312 C317 . 1.503(8) ?
C313 C314 . 1.364(9) ?
C313 H313 . 0.9300 ?
C314 C315 . 1.349(9) ?
C314 C318 . 1.530(9) ?
C315 C316 . 1.408(8) ?
C315 H315 . 0.9300 ?
C316 C319 . 1.531(8) ?
C317 H31A . 0.9600 ?
C317 H31B . 0.9600 ?
C317 H31C . 0.9600 ?
C318 H31D . 0.9600 ?
C318 H31E . 0.9600 ?
C318 H31F . 0.9600 ?
C319 H31G . 0.9600 ?
C319 H31H . 0.9600 ?
C319 H31I . 0.9600 ?
C321 C326 . 1.390(6) ?
C321 C322 . 1.395(6) ?
C322 C323 . 1.383(7) ?
C322 C327 . 1.520(6) ?
C323 C324 . 1.382(7) ?
C323 H323 . 0.9300 ?
C324 C325 . 1.368(7) ?
C324 C328 . 1.511(7) ?
C325 C326 . 1.381(7) ?
C325 H325 . 0.9300 ?
C326 C329 . 1.521(7) ?
C327 H32A . 0.9600 ?
C327 H32B . 0.9600 ?
C327 H32C . 0.9600 ?
C328 H32D . 0.9600 ?
C328 H32E . 0.9600 ?
C328 H32F . 0.9600 ?
C329 H32G . 0.9600 ?
C329 H32H . 0.9600 ?
C329 H32I . 0.9600 ?
C331 C336 . 1.395(7) ?
C331 C332 . 1.395(7) ?
C332 C333 . 1.385(7) ?
C332 C337 . 1.526(7) ?
C333 C334 . 1.378(7) ?
C333 H333 . 0.9300 ?
C334 C335 . 1.359(7) ?
C334 C338 . 1.519(7) ?
C335 C336 . 1.382(7) ?
C335 H335 . 0.9300 ?
C336 C339 . 1.514(7) ?
C337 H33A . 0.9600 ?
C337 H33B . 0.9600 ?
C337 H33C . 0.9600 ?
C338 H33D . 0.9600 ?
C338 H33E . 0.9600 ?
C338 H33F . 0.9600 ?
C339 H33G . 0.9600 ?
C339 H33H . 0.9600 ?
C339 H33I . 0.9600 ?

loop_
_geom_torsion_atom_site_label_1
_geom_torsion_atom_site_label_2
_geom_torsion_atom_site_label_3
_geom_torsion_atom_site_label_4
_geom_torsion
C131 Sn1 C111 C116 114.8(4)
C121 Sn1 C111 C116 -24.4(4)
Cl1 Sn1 C111 C116 -134.0(4)
C131 Sn1 C111 C112 -64.0(4)
C121 Sn1 C111 C112 156.9(4)
Cl1 Sn1 C111 C112 47.3(4)
C116 C111 C112 C113 3.4(7)
Sn1 C111 C112 C113 -177.8(4)
C116 C111 C112 C117 -175.0(5)
Sn1 C111 C112 C117 3.8(7)
C111 C112 C113 C114 -1.4(8)
C117 C112 C113 C114 177.1(5)
C112 C113 C114 C115 -1.3(8)
C112 C113 C114 C118 -179.7(5)
C113 C114 C115 C116 1.9(8)
C118 C114 C115 C116 -179.7(5)
C114 C115 C116 C111 0.1(7)
C114 C115 C116 C119 -178.0(5)
C112 C111 C116 C115 -2.8(7)
Sn1 C111 C116 C115 178.4(3)
C112 C111 C116 C119 175.2(5)
Sn1 C111 C116 C119 -3.6(6)
C131 Sn1 C121 C126 -19.3(4)
C111 Sn1 C121 C126 119.6(4)
Cl1 Sn1 C121 C126 -129.1(3)
C131 Sn1 C121 C122 158.2(3)
C111 Sn1 C121 C122 -62.8(4)
Cl1 Sn1 C121 C122 48.4(3)
C126 C121 C122 C123 2.9(7)
Sn1 C121 C122 C123 -174.6(3)
C126 C121 C122 C127 -175.0(5)
Sn1 C121 C122 C127 7.4(6)
C121 C122 C123 C124 0.1(7)
C127 C122 C123 C124 178.2(5)
C122 C123 C124 C125 -2.7(8)
C122 C123 C124 C128 177.2(5)
C123 C124 C125 C126 2.4(8)
C128 C124 C125 C126 -177.5(5)
C122 C121 C126 C125 -3.2(7)
Sn1 C121 C126 C125 174.2(3)
C122 C121 C126 C129 173.2(4)
Sn1 C121 C126 C129 -9.3(6)
C124 C125 C126 C121 0.5(7)
C124 C125 C126 C129 -176.2(5)
C111 Sn1 C131 C136 163.4(3)
C121 Sn1 C131 C136 -59.1(4)
Cl1 Sn1 C131 C136 50.6(4)
C111 Sn1 C131 C132 -14.2(4)
C121 Sn1 C131 C132 123.3(4)
Cl1 Sn1 C131 C132 -126.9(4)
C136 C131 C132 C133 -3.1(7)
Sn1 C131 C132 C133 174.5(4)
C136 C131 C132 C137 174.9(5)
Sn1 C131 C132 C137 -7.5(7)
C131 C132 C133 C134 1.9(8)
C137 C132 C133 C134 -176.2(5)
C132 C133 C134 C135 0.5(8)
C132 C133 C134 C138 -179.8(5)
C133 C134 C135 C136 -1.7(7)
C138 C134 C135 C136 178.6(5)
C134 C135 C136 C131 0.4(7)
C134 C135 C136 C139 178.8(4)
C132 C131 C136 C135 2.0(7)
Sn1 C131 C136 C135 -175.7(3)
C132 C131 C136 C139 -176.3(4)
Sn1 C131 C136 C139 6.1(6)
C231 Sn2 C211 C212 -58.2(4)
C221 Sn2 C211 C212 164.3(3)
Cl2 Sn2 C211 C212 55.2(3)
C231 Sn2 C211 C216 116.5(4)
C221 Sn2 C211 C216 -21.0(4)
Cl2 Sn2 C211 C216 -130.1(3)
C216 C211 C212 C213 1.9(7)
Sn2 C211 C212 C213 176.7(3)
C216 C211 C212 C217 -177.0(4)
Sn2 C211 C212 C217 -2.3(6)
C211 C212 C213 C214 -1.3(7)
C217 C212 C213 C214 177.7(5)
C212 C213 C214 C215 -0.1(8)
C212 C213 C214 C218 -178.9(5)
C213 C214 C215 C216 0.9(8)
C218 C214 C215 C216 179.7(5)
C214 C215 C216 C211 -0.3(7)
C214 C215 C216 C219 -178.1(5)
C212 C211 C216 C215 -1.1(7)
Sn2 C211 C216 C215 -175.7(3)
C212 C211 C216 C219 176.6(4)
Sn2 C211 C216 C219 2.0(6)
C231 Sn2 C221 C222 160.9(3)
C211 Sn2 C221 C222 -64.1(4)
Cl2 Sn2 C221 C222 45.4(4)
C231 Sn2 C221 C226 -16.2(4)
C211 Sn2 C221 C226 118.8(4)
Cl2 Sn2 C221 C226 -131.7(4)
C226 C221 C222 C223 3.5(7)
Sn2 C221 C222 C223 -173.6(3)
C226 C221 C222 C227 -173.4(4)
Sn2 C221 C222 C227 9.5(6)
C221 C222 C223 C224 -2.6(7)
C227 C222 C223 C224 174.5(5)
C222 C223 C224 C225 -0.1(8)
C222 C223 C224 C228 -178.3(5)
C223 C224 C225 C226 1.9(8)
C228 C224 C225 C226 -179.9(5)
C224 C225 C226 C221 -0.9(8)
C224 C225 C226 C229 -178.6(5)
C222 C221 C226 C225 -1.8(7)
Sn2 C221 C226 C225 175.3(4)
C222 C221 C226 C229 175.7(5)
Sn2 C221 C226 C229 -7.2(7)
C221 Sn2 C231 C236 -75.3(4)
C211 Sn2 C231 C236 146.6(4)
Cl2 Sn2 C231 C236 36.7(4)
C221 Sn2 C231 C232 103.6(4)
C211 Sn2 C231 C232 -34.6(4)
Cl2 Sn2 C231 C232 -144.4(3)
C236 C231 C232 C233 -1.9(7)
Sn2 C231 C232 C233 179.2(3)
C236 C231 C232 C237 175.3(5)
Sn2 C231 C232 C237 -3.6(6)
C231 C232 C233 C234 1.3(8)
C237 C232 C233 C234 -176.0(5)
C232 C233 C234 C235 0.1(8)
C232 C233 C234 C238 178.0(5)
C233 C234 C235 C236 -0.9(8)
C238 C234 C235 C236 -178.8(5)
C232 C231 C236 C235 1.1(7)
Sn2 C231 C236 C235 180.0(4)
C232 C231 C236 C239 -176.7(5)
Sn2 C231 C236 C239 2.1(7)
C234 C235 C236 C231 0.3(8)
C234 C235 C236 C239 178.2(5)
C321 Sn3 C311 C316 62.6(5)
C331 Sn3 C311 C316 -160.1(4)
Cl3 Sn3 C311 C316 -47.6(5)
C321 Sn3 C311 C312 -116.7(5)
C331 Sn3 C311 C312 20.6(6)
Cl3 Sn3 C311 C312 133.1(5)
C316 C311 C312 C313 2.6(10)
Sn3 C311 C312 C313 -178.0(5)
C316 C311 C312 C317 -174.4(7)
Sn3 C311 C312 C317 4.9(10)
C311 C312 C313 C314 -1.2(12)
C317 C312 C313 C314 176.0(8)
C312 C313 C314 C315 -0.5(13)
C312 C313 C314 C318 -179.7(8)
C313 C314 C315 C316 0.8(13)
C318 C314 C315 C316 -180.0(7)
C312 C311 C316 C315 -2.4(9)
Sn3 C311 C316 C315 178.3(5)
C312 C311 C316 C319 174.4(6)
Sn3 C311 C316 C319 -4.9(9)
C314 C315 C316 C311 0.7(11)
C314 C315 C316 C319 -176.4(7)
C311 Sn3 C321 C326 -162.2(4)
C331 Sn3 C321 C326 60.7(5)
Cl3 Sn3 C321 C326 -51.7(4)
C311 Sn3 C321 C322 14.4(5)
C331 Sn3 C321 C322 -122.6(4)
Cl3 Sn3 C321 C322 125.0(4)
C326 C321 C322 C323 1.5(8)
Sn3 C321 C322 C323 -175.2(4)
C326 C321 C322 C327 -176.3(5)
Sn3 C321 C322 C327 7.1(8)
C321 C322 C323 C324 -0.2(9)
C327 C322 C323 C324 177.6(5)
C322 C323 C324 C325 -1.7(9)
C322 C323 C324 C328 -179.6(5)
C323 C324 C325 C326 2.5(9)
C328 C324 C325 C326 -179.6(5)
C324 C325 C326 C321 -1.3(9)
C324 C325 C326 C329 -177.9(6)
C322 C321 C326 C325 -0.7(8)
Sn3 C321 C326 C325 176.1(4)
C322 C321 C326 C329 175.7(6)
Sn3 C321 C326 C329 -7.5(8)
C311 Sn3 C331 C336 -104.7(4)
C321 Sn3 C331 C336 33.1(5)
Cl3 Sn3 C331 C336 144.0(4)
C311 Sn3 C331 C332 72.6(5)
C321 Sn3 C331 C332 -149.6(4)
Cl3 Sn3 C331 C332 -38.7(4)
C336 C331 C332 C333 -1.6(8)
Sn3 C331 C332 C333 -178.9(4)
C336 C331 C332 C337 175.2(6)
Sn3 C331 C332 C337 -2.2(8)
C331 C332 C333 C334 2.6(9)
C337 C332 C333 C334 -174.3(6)
C332 C333 C334 C335 -2.3(9)
C332 C333 C334 C338 177.8(5)
C333 C334 C335 C336 1.1(9)
C338 C334 C335 C336 -179.1(5)
C334 C335 C336 C331 -0.1(9)
C334 C335 C336 C339 178.8(6)
C332 C331 C336 C335 0.4(8)
Sn3 C331 C336 C335 177.7(4)
C332 C331 C336 C339 -178.5(6)
Sn3 C331 C336 C339 -1.2(7)

loop_
_cod_related_entry_id
_cod_related_entry_database
_cod_related_entry_code
1 ChemSpider 24724633
